data_1008167
loop_
_publ_author_name
'Muller, Olaf'
'Roy, Rustum'

_publ_section_title
;
 Formation and stability of the platinum and rhodium oxides at high
 oxygen pressures and the structures of Pt~3~O~4~, \b-PtO~2~ and RhO~2~
;
_journal_coden_ASTM JCOMAH
_journal_issue 2
_journal_name_full 'Journal of the Less-Common Metals'
_journal_page_first 129
_journal_page_last 146
_journal_paper_doi 10.1016/0022-5088(68)90070-2
_journal_volume 16
_journal_year 1968
_chemical_formula_structural 'Pt3 O4'
_chemical_formula_sum 'O4 Pt3'
_chemical_name_systematic 'Platinum oxide (3/4)'
_space_group_IT_number 223
_symmetry_cell_setting cubic
_symmetry_Int_Tables_number 223
_symmetry_space_group_name_Hall '-P 4n 2 3'
_symmetry_space_group_name_H-M 'P m -3 n'
_cell_angle_alpha 90
_cell_angle_beta 90
_cell_angle_gamma 90
_cell_formula_units_Z 2
_cell_length_a 5.585
_cell_length_b 5.585
_cell_length_c 5.585
_cell_volume 174.2
_cod_duplicate_entry 1008965
_cod_database_code 1008167

loop_
_symmetry_equiv_pos_as_xyz
x,y,z
y,z,x
z,x,y
-x,-y,-z
-y,-z,-x
-z,-x,-y
x,-y,-z
y,-z,-x
z,-x,-y
-x,y,z
-y,z,x
-z,x,y
-x,y,-z
-y,z,-x
-z,x,-y
x,-y,z
y,-z,x
z,-x,y
-x,-y,z
-y,-z,x
-z,-x,y
x,y,-z
y,z,-x
z,x,-y
1/2+x,1/2+z,1/2+y
1/2+y,1/2+x,1/2+z
1/2+z,1/2+y,1/2+x
1/2-x,1/2-z,1/2-y
1/2-y,1/2-x,1/2-z
1/2-z,1/2-y,1/2-x
1/2+x,1/2-z,1/2-y
1/2+y,1/2-x,1/2-z
1/2+z,1/2-y,1/2-x
1/2-x,1/2+z,1/2+y
1/2-y,1/2+x,1/2+z
1/2-z,1/2+y,1/2+x
1/2-x,1/2-z,1/2+y
1/2-y,1/2-x,1/2+z
1/2-z,1/2-y,1/2+x
1/2+x,1/2+z,1/2-y
1/2+y,1/2+x,1/2-z
1/2+z,1/2+y,1/2-x
1/2-x,1/2+z,1/2-y
1/2-y,1/2+x,1/2-z
1/2-z,1/2+y,1/2-x
1/2+x,1/2-z,1/2+y
1/2+y,1/2-x,1/2+z
1/2+z,1/2-y,1/2+x

loop_
_atom_site_label
_atom_site_type_symbol
_atom_site_symmetry_multiplicity
_atom_site_Wyckoff_symbol
_atom_site_fract_x
_atom_site_fract_y
_atom_site_fract_z
_atom_site_occupancy
_atom_site_attached_hydrogens
_atom_site_calc_flag
Pt1 Pt0 6 c 0.25 0. 0.5 1. 0 d
O1 O0 8 e 0.25 0.25 0.25 1. 0 d

loop_
_atom_type_symbol
_atom_type_oxidation_number
Pt0 0.000
O0 0.000
